data_7103856
loop_
_publ_author_name
'Masami Sakamoto'
'Tsutomu Fujita'
'Takashi Mino'
'Tomoko Ohtake'
'Ayako Saitoh'
'Masaki Shigekura'

_publ_section_title
;
Diastereoselective Photocycloaddition of Axially
Chiral Monothiosuccinimides to 1,1-Diphenylethylene
;
_journal_name_full 'Chemical communications (Cambridge, England)'
_journal_paper_doi 10.1039/b304435a
_journal_year 2003
_chemical_compound_source 'Local laboratory'
_chemical_formula_moiety 'C12 H13 N O S '
_chemical_formula_sum 'C12 H13 N O S'
_chemical_formula_weight 219.306
_chemical_name_common N-(2,5-dimethylphenyl)monothiosuccinimide
_chemical_name_systematic
;
?
;
_space_group_IT_number 4
_symmetry_cell_setting monoclinic
_symmetry_space_group_name_Hall 'P 2yb'
_symmetry_space_group_name_H-M 'P 1 21 1'
_atom_sites_solution_hydrogens mixed
_atom_sites_solution_primary direct
_atom_sites_solution_secondary difmap
_audit_creation_method maXus
_cell_angle_alpha 90.00
_cell_angle_beta 105.76(2)
_cell_angle_gamma 90.00
_cell_formula_units_Z 2
_cell_length_a 10.847(3)
_cell_length_b 6.580(2)
_cell_length_c 8.505(2)
_cell_measurement_reflns_used 21
_cell_measurement_temperature 298
_cell_volume 584.2(3)
_computing_cell_refinement 'MXC(MAC Science)'
_computing_data_collection 'MXC(MAC Science)'
_computing_data_reduction 'maXus (Mackay et al., 1999)'
_computing_molecular_graphics 'Ortep (Johnson, 1976)'
_computing_publication_material 'maXus(Mackay et al., 1999)'
_computing_structure_refinement 'maXus(Mackay et al., 1999)'
_computing_structure_solution 'SIR92 (Altomare et al., 1994)'
_diffrn_measurement_device 'Mac Science MXC18'
_diffrn_measurement_method '\q \w scans'
_diffrn_orient_matrix_type X=UH
_diffrn_orient_matrix_UB_11 0.09291
_diffrn_orient_matrix_UB_12 -0.02256
_diffrn_orient_matrix_UB_13 0.05486
_diffrn_orient_matrix_UB_21 0.02110
_diffrn_orient_matrix_UB_22 0.03029
_diffrn_orient_matrix_UB_23 -0.10497
_diffrn_orient_matrix_UB_31 0.00995
_diffrn_orient_matrix_UB_32 0.14721
_diffrn_orient_matrix_UB_33 0.03000
_diffrn_radiation_source 'fine-focus sealed tube'
_diffrn_radiation_type ' CuK\a'
_diffrn_radiation_wavelength_id all
_diffrn_reflns_av_R_equivalents 0.048
_diffrn_reflns_limit_h_max 12
_diffrn_reflns_limit_h_min -13
_diffrn_reflns_limit_k_max 8
_diffrn_reflns_limit_k_min 0
_diffrn_reflns_limit_l_max 10
_diffrn_reflns_limit_l_min 0
_diffrn_reflns_number 1297
_diffrn_reflns_theta_full 69.93
_diffrn_reflns_theta_max 69.93
_diffrn_reflns_theta_min 4.23
_exptl_absorpt_coefficient_mu 2.24
_exptl_absorpt_correction_type none
_exptl_crystal_colour 'slightly yellow'
_exptl_crystal_density_diffrn 1.247
_exptl_crystal_density_method 'not measured'
_exptl_crystal_description Cube
_exptl_crystal_F_000 232
_exptl_crystal_size_max 0.40
_exptl_crystal_size_mid 0.35
_exptl_crystal_size_min 0.30
_refine_diff_density_max 0.25
_refine_diff_density_min -0.35
_refine_diff_density_rms 0.07
_refine_ls_abs_structure_details
;
;
_refine_ls_abs_structure_Rogers '_'
_refine_ls_extinction_method none
_refine_ls_goodness_of_fit_all 1.188
_refine_ls_goodness_of_fit_gt 0.989
_refine_ls_goodness_of_fit_ref 0.989
_refine_ls_hydrogen_treatment refxyz
_refine_ls_matrix_type full
_refine_ls_number_constraints 6
_refine_ls_number_parameters 165
_refine_ls_number_reflns 1176
_refine_ls_number_restraints 0
_refine_ls_R_factor_all 0.049
_refine_ls_R_factor_gt 0.048
_refine_ls_shift/su_max 0.042
_refine_ls_shift/su_mean 0.004
_refine_ls_structure_factor_coef F
_refine_ls_weighting_details ' w = exp ( 10.00 sin(\q)/\l^2^ )/ s^2^(Fo^2^) + 0.03000 * Fo^2^'
_refine_ls_weighting_scheme sigma
_refine_ls_wR_factor_all 0.135
_refine_ls_wR_factor_gt 0.135
_refine_ls_wR_factor_ref 0.135
_reflns_d_resolution_high 0.64
_reflns_d_resolution_low 2.28
_reflns_limit_h_max 13
_reflns_limit_h_min 0
_reflns_limit_k_max 8
_reflns_limit_k_min 0
_reflns_limit_l_max 9
_reflns_limit_l_min -10
_reflns_number_gt 1176
_reflns_number_total 1220
_reflns_threshold_expression 'I> 3.00 sigma(I)'
_cod_data_source_file b304435a.txt
_cod_data_source_block compound_1
_cod_depositor_comments
;
The following automatic conversions were performed:
'_symmetry_cell_setting' value 'Monoclinic' changed to 'monoclinic'
according to '/home/saulius/struct/CIF-dictionaries/cif_core.dic'
dictionary named 'cif_core.dic' version 2.4.1 from 2010-06-29.

Automatic conversion script
Id: cif_fix_enum 1527 2010-12-29 10:47:43Z saulius 

The following automatic conversions were performed:

'_atom_site_adp_type' tag value 'Uij' was replaced with 'Uani' value
15 times.

Automatic conversion script
Id: cif_fix_values 1646 2011-03-28 12:23:43Z adriana 

The following automatic conversions were performed:

'_atom_sites_solution_hydrogens' value 'geom, diff' was changed to
'mixed'.

Automatic conversion script
Id: cif_fix_values 6452 2018-10-05 10:23:21Z andrius 
;
_cod_original_sg_symbol_H-M 'P 21          '
_cod_original_formula_sum 'C12 H13 N O S '
_cod_database_code 7103856

loop_
_symmetry_equiv_pos_as_xyz
+X,+Y,+Z
'-X,+Y+ 1/2,-Z'

loop_
_atom_site_label
_atom_site_fract_x
_atom_site_fract_y
_atom_site_fract_z
_atom_site_U_iso_or_equiv
_atom_site_occupancy
_atom_site_adp_type
S1 -0.213825(10) -0.28888(3) -0.106615(11) 0.05956(5) 1.00 Uani
O2 0.00676(4) -0.09368(9) -0.52377(6) 0.06559(18) 1.00 Uani
N3 -0.11614(3) -0.17912(6) -0.35152(4) 0.04251(14) 1.00 Uani
C4 -0.23694(3) -0.13200(6) -0.46602(4) 0.04216(14) 1.00 Uani
C5 -0.29523(4) 0.05540(7) -0.45636(5) 0.04938(17) 1.00 Uani
C6 0.00013(3) -0.15553(7) -0.39307(6) 0.04789(16) 1.00 Uani
C7 -0.10057(4) -0.25398(7) -0.19717(4) 0.04458(13) 1.00 Uani
C8 -0.40932(5) 0.09511(9) -0.57665(6) 0.0585(2) 1.00 Uani
C9 -0.40051(4) -0.22932(10) -0.70764(5) 0.05415(19) 1.00 Uani
C10 -0.23858(5) 0.20807(9) -0.32511(7) 0.0639(2) 1.00 Uani
C11 -0.28705(4) -0.27187(8) -0.58735(5) 0.04903(17) 1.00 Uani
C12 0.04014(4) -0.29506(11) -0.12572(6) 0.0608(2) 1.00 Uani
C13 -0.45941(4) -0.04183(11) -0.70005(6) 0.0596(2) 1.00 Uani
C14 0.10657(5) -0.21558(12) -0.24790(6) 0.0601(2) 1.00 Uani
C15 -0.45597(7) -0.38117(16) -0.84043(7) 0.0774(3) 1.00 Uani
H11 -0.2578(8) -0.3889(17) -0.5966(11) 0.0491(17) 1.00 Uiso
H12A 0.0569(10) -0.424(2) -0.1127(12) 0.0557(18) 1.00 Uiso
H8 -0.4441(9) 0.2313(17) -0.5654(12) 0.0568(18) 1.00 Uiso
H13 -0.5326(11) -0.0051(18) -0.7864(14) 0.061(2) 1.00 Uiso
H14A 0.1496(12) -0.3523(19) -0.2944(15) 0.067(2) 1.00 Uiso
H12B 0.0685(8) -0.2371(14) -0.0336(12) 0.0483(15) 1.00 Uiso
H14B 0.1494(11) -0.1352(17) -0.2330(11) 0.0468(17) 1.00 Uiso
H15A -0.533(4) -0.327(8) -0.912(5) 0.077722 1.00 Uiso
H15B -0.475(6) -0.505(14) -0.792(9) 0.077722 1.00 Uiso
H15C -0.395(6) -0.408(14) -0.902(9) 0.077722 1.00 Uiso
H10A -0.292(6) 0.326(14) -0.339(9) 0.067908 1.00 Uiso
H10B -0.155(6) 0.246(14) -0.331(9) 0.067908 1.00 Uiso
H10C -0.233(6) 0.148(14) -0.220(9) 0.067908 1.00 Uiso

loop_
_atom_site_aniso_label
_atom_site_aniso_U_11
_atom_site_aniso_U_22
_atom_site_aniso_U_33
_atom_site_aniso_U_12
_atom_site_aniso_U_13
_atom_site_aniso_U_23
S1 0.05975(9) 0.06657(11) 0.04782(10) -.00987(4) 0.01371(4) 0.00589(4)
O2 0.06175(17) 0.0698(2) 0.0623(2) 0.00012(15) 0.02372(14) 0.01110(18)
N3 0.04040(16) 0.04408(16) 0.03822(16) 0.00069(12) 0.00487(12) 0.00049(12)
C4 0.04115(16) 0.0451(2) 0.03653(16) 0.00787(12) 0.00833(13) 0.00325(12)
C5 0.0532(2) 0.0435(2) 0.04793(17) 0.00972(14) 0.01535(16) 0.00579(15)
C6 0.04213(16) 0.0473(2) 0.0495(2) -.00046(13) 0.00851(14) -.00398(15)
C7 0.04593(18) 0.04217(18) 0.03864(16) -.00251(12) -.00095(11) 0.00098(12)
C8 0.0567(2) 0.0580(3) 0.0567(2) 0.02008(19) 0.01718(19) 0.01506(18)
C9 0.04913(18) 0.0735(3) 0.03421(17) 0.00429(17) 0.00360(15) -.00181(17)
C10 0.0684(2) 0.0492(2) 0.0692(2) -.00104(18) 0.02045(18) -.0104(2)
C11 0.04720(18) 0.0549(2) 0.03963(16) 0.00757(16) 0.00548(13) -.00031(16)
C12 0.04768(19) 0.0791(4) 0.0464(2) 0.0050(2) -.00511(13) 0.0094(2)
C13 0.04938(19) 0.0812(3) 0.04308(17) 0.0199(2) 0.00748(14) 0.0147(2)
C14 0.03998(17) 0.0762(3) 0.0566(2) -.0065(2) 0.00091(15) -.0042(2)
C15 0.0683(3) 0.1058(5) 0.0471(2) 0.0017(3) -.00588(19) -.0208(3)

loop_
_atom_type_symbol
_atom_type_description
_atom_type_scat_dispersion_real
_atom_type_scat_dispersion_imag
_atom_type_scat_source
'C ' 'C ' 0.0181 0.0091 'Waasmaier & Kirfel, 1995'
'H ' 'H ' 0.0000 0.0000 'Waasmaier & Kirfel, 1995'
'O ' 'O ' 0.0492 0.0322 'Waasmaier & Kirfel, 1995'
'N ' 'N ' 0.0311 0.0180 'Waasmaier & Kirfel, 1995'
'S ' 'S ' 0.3331 0.5567 'Waasmaier & Kirfel, 1995'

loop_
_diffrn_radiation_wavelength
1.54178

loop_
_geom_angle_atom_site_label_1
_geom_angle_atom_site_label_2
_geom_angle_atom_site_label_3
_geom_angle
_geom_angle_site_symmetry_1
_geom_angle_site_symmetry_2
_geom_angle_site_symmetry_3
_geom_angle_publ_flag
C4 N3 C6 121.32(3) . . . ?
C4 N3 C7 125.40(3) . . . ?
C6 N3 C7 113.26(3) . . . ?
N3 C4 C5 119.58(4) . . . ?
N3 C4 C11 117.65(3) . . . ?
C5 C4 C11 122.67(4) . . . ?
C4 C5 C8 116.48(4) . . . ?
C4 C5 C10 122.19(4) . . . ?
C8 C5 C10 121.33(4) . . . ?
O2 C6 N3 123.45(4) . . . ?
O2 C6 C14 128.67(4) . . . ?
N3 C6 C14 107.87(4) . . . ?
S1 C7 N3 126.15(3) . . . ?
S1 C7 C12 126.44(3) . . . ?
N3 C7 C12 107.40(3) . . . ?
C5 C8 C13 121.47(4) . . . ?
C11 C9 C13 117.71(4) . . . ?
C11 C9 C15 120.59(5) . . . ?
C13 C9 C15 121.71(5) . . . ?
C4 C11 C9 120.22(4) . . . ?
C7 C12 C14 106.32(3) . . . ?
C8 C13 C9 121.43(4) . . . ?
C6 C14 C12 104.71(4) . . . ?
C5 C8 H8 112.6(6) . . . ?
C13 C8 H8 125.8(5) . . . ?
C5 C10 H10A 109.80(5) . . . ?
C5 C10 H10B 109.59(4) . . . ?
C5 C10 H10C 109.02(5) . . . ?
H10A C10 H10B 109.47(6) . . . ?
H10A C10 H10C 109.47(5) . . . ?
H10B C10 H10C 109.48(5) . . . ?
C4 C11 H11 126.6(6) . . . ?
C9 C11 H11 113.1(6) . . . ?
C7 C12 H12A 112.4(7) . . . ?
C7 C12 H12B 111.4(5) . . . ?
C14 C12 H12A 107.7(6) . . . ?
C14 C12 H12B 111.0(5) . . . ?
H12A C12 H12B 108.0(9) . . . ?
C8 C13 H13 119.6(7) . . . ?
C9 C13 H13 118.9(7) . . . ?
C6 C14 H14A 102.7(6) . . . ?
C12 C14 H14A 106.5(6) . . . ?
C9 C15 H15A 109.38(8) . . . ?
C9 C15 H15B 109.32(5) . . . ?
C9 C15 H15C 109.71(6) . . . ?
H15A C15 H15B 109.47(8) . . . ?
H15A C15 H15C 109.47(7) . . . ?
H15B C15 H15C 109.47(10) . . . ?

loop_
_geom_bond_atom_site_label_1
_geom_bond_atom_site_label_2
_geom_bond_distance
_geom_bond_site_symmetry_1
_geom_bond_site_symmetry_2
_geom_bond_publ_flag
S1 C7 1.6338(4) . . ?
O2 C6 1.2042(7) . . ?
N3 C4 1.4381(4) . . ?
N3 C6 1.4077(5) . . ?
N3 C7 1.3689(4) . . ?
C4 C5 1.3983(5) . . ?
C4 C11 1.3792(6) . . ?
C5 C8 1.3995(6) . . ?
C5 C10 1.5033(6) . . ?
C6 C14 1.4963(6) . . ?
C7 C12 1.5059(5) . . ?
C8 C13 1.3779(9) . . ?
C9 C11 1.3985(5) . . ?
C9 C13 1.3988(8) . . ?
C9 C15 1.5054(8) . . ?
C12 C14 1.5097(8) . . ?
C8 H8 0.987(11) . . ?
C10 H10A 0.9600(6) . . ?
C10 H10B 0.9600(5) . . ?
C10 H10C 0.9600(6) . . ?
C11 H11 0.845(11) . . ?
C12 H12A 0.869(14) . . ?
C12 H12B 0.850(11) . . ?
C13 H13 0.955(12) . . ?
C14 H14A 1.133(13) . . ?
C15 H15A 0.9600(7) . . ?
C15 H15B 0.9600(11) . . ?
C15 H15C 0.9600(8) . . ?

loop_
_geom_contact_atom_site_label_1
_geom_contact_atom_site_label_2
_geom_contact_distance
_geom_contact_site_symmetry_1
_geom_contact_site_symmetry_2
_geom_contact_publ_flag
S1 H12A 3.227(13) 1_555 2_555 ?
S1 H13 3.009(12) 1_555 2_444 ?
S1 H12B 3.404(10) 1_555 2_545 ?
S1 H14B 3.596(11) 1_555 2_545 ?
S1 H15C 3.06528(14) 1_555 1_556 ?
S1 H10A 3.1820(2) 1_555 1_545 ?
O2 O2 3.32286(13) 1_555 2_544 ?
O2 O2 3.32286(10) 1_555 2_554 ?
O2 N3 3.2645(6) 1_555 2_554 ?
O2 C6 2.9646(7) 1_555 2_554 ?
O2 C10 3.3812(7) 1_555 2_544 ?
O2 C12 3.4903(8) 1_555 2_554 ?
O2 C14 3.1898(8) 1_555 2_554 ?
O2 H11 2.960(10) 1_555 2_554 ?
O2 H12A 3.182(10) 1_555 2_554 ?
O2 H14A 2.523(12) 1_555 2_554 ?
O2 H10B 2.5044(4) 1_555 2_544 ?
C4 H14A 3.080(13) 1_555 2_554 ?
C5 H8 3.586(10) 1_555 2_444 ?
C5 H14A 3.030(13) 1_555 2_554 ?
C6 H11 3.321(10) 1_555 2_554 ?
C6 H14A 3.367(12) 1_555 2_554 ?
C6 H10B 3.2939(4) 1_555 2_544 ?
C7 H12A 3.347(12) 1_555 2_555 ?
C7 H10A 3.4694(4) 1_555 1_545 ?
C7 H10B 3.4787(4) 1_555 1_545 ?
C8 H8 3.281(11) 1_555 2_444 ?
C8 H14A 3.307(13) 1_555 2_554 ?
C8 H15B 3.1746(5) 1_555 1_565 ?
C8 H10A 3.5860(6) 1_555 2_444 ?
C9 H8 3.229(9) 1_555 2_444 ?
C9 H10A 3.4814(4) 1_555 2_444 ?
C10 H11 3.485(10) 1_555 1_565 ?
C10 H13 3.450(11) 1_555 2_454 ?
C10 H12B 3.128(10) 1_555 2_555 ?
C10 H15A 3.5993(5) 1_555 2_454 ?
C11 H8 3.500(9) 1_555 2_444 ?
C11 H14A 3.416(13) 1_555 2_554 ?
C11 H14B 3.394(11) 1_555 2_544 ?
C11 H10A 3.3932(5) 1_555 1_545 ?
C12 H12A 3.512(12) 1_555 2_555 ?
C12 H12B 3.543(9) 1_555 2_545 ?
C12 H10C 3.1340(4) 1_555 2_545 ?
C13 H8 3.115(10) 1_555 2_444 ?
C13 H14A 3.597(13) 1_555 2_554 ?
C13 H15A 3.5706(5) 1_555 2_453 ?
C13 H15C 3.4391(5) 1_555 2_453 ?
C13 H10A 2.9338(5) 1_555 2_444 ?
C14 H11 3.200(11) 1_555 2_554 ?
C15 H8 3.439(11) 1_555 1_545 ?
C15 H13 3.247(11) 1_555 2_443 ?
C15 H15A 3.5957(9) 1_555 2_443 ?
C15 H10C 3.5587(8) 1_555 2_444 ?
H11 H8 3.270(14) 1_555 1_545 ?
H11 H14A 3.48(2) 1_555 2_544 ?
H11 H14B 2.652(15) 1_555 2_544 ?
H11 H10A 2.982(9) 1_555 1_545 ?
H11 H10B 3.276(10) 1_555 1_545 ?
H12A H12B 2.925(15) 1_555 2_545 ?
H12A H10B 3.334(11) 1_555 1_545 ?
H12A H10C 2.991(10) 1_555 2_545 ?
H8 H13 3.526(14) 1_555 2_454 ?
H8 H15B 2.547(10) 1_555 1_565 ?
H13 H15A 3.076(11) 1_555 2_453 ?
H13 H15B 3.352(11) 1_555 1_565 ?
H13 H15C 2.632(12) 1_555 2_453 ?
H13 H10A 2.661(10) 1_555 2_444 ?
H13 H10C 3.431(11) 1_555 2_444 ?
H14A H10B 3.262(12) 1_555 2_544 ?
H12B H10A 3.454(10) 1_555 2_545 ?
H12B H10B 2.991(10) 1_555 2_545 ?
H12B H10C 2.513(10) 1_555 2_545 ?
H14B H15B 3.583(12) 1_555 2_554 ?
H14B H15C 3.000(13) 1_555 2_554 ?
H15A H15B 3.3105 1_555 2_453 ?
H15A H15C 3.1695 1_555 2_453 ?
H15A H10A 3.3702 1_555 2_444 ?
H15A H10C 3.0489 1_555 2_444 ?
H15B H10C 3.3575 1_555 2_444 ?
S1 H12A 3.227(13) 1_555 2_555 ?
S1 H13 3.009(12) 1_555 2_444 ?
S1 H12B 3.404(10) 1_555 2_545 ?
S1 H14B 3.596(11) 1_555 2_545 ?
S1 H15C 3.06528(14) 1_555 1_556 ?
S1 H10A 3.1820(2) 1_555 1_545 ?
O2 O2 3.32286(13) 1_555 2_544 ?
O2 O2 3.32286(10) 1_555 2_554 ?
O2 N3 3.2645(6) 1_555 2_554 ?
O2 C6 2.9646(7) 1_555 2_554 ?
O2 C10 3.3812(7) 1_555 2_544 ?
O2 C12 3.4903(8) 1_555 2_554 ?
O2 C14 3.1898(8) 1_555 2_554 ?
O2 H11 2.960(10) 1_555 2_554 ?
O2 H12A 3.182(10) 1_555 2_554 ?
O2 H14A 2.523(12) 1_555 2_554 ?
O2 H10B 2.5044(4) 1_555 2_544 ?
C4 H14A 3.080(13) 1_555 2_554 ?
C5 H8 3.586(10) 1_555 2_444 ?
C5 H14A 3.030(13) 1_555 2_554 ?
C6 H11 3.321(10) 1_555 2_554 ?
C6 H14A 3.367(12) 1_555 2_554 ?
C6 H10B 3.2939(4) 1_555 2_544 ?
C7 H12A 3.347(12) 1_555 2_555 ?
C7 H10A 3.4694(4) 1_555 1_545 ?
C7 H10B 3.4787(4) 1_555 1_545 ?
C8 H8 3.281(11) 1_555 2_444 ?
C8 H14A 3.307(13) 1_555 2_554 ?
C8 H15B 3.1746(5) 1_555 1_565 ?
C8 H10A 3.5860(6) 1_555 2_444 ?
C9 H8 3.229(9) 1_555 2_444 ?
C9 H10A 3.4814(4) 1_555 2_444 ?
C10 H11 3.485(10) 1_555 1_565 ?
C10 H13 3.450(11) 1_555 2_454 ?
C10 H12B 3.128(10) 1_555 2_555 ?
C10 H15A 3.5993(5) 1_555 2_454 ?
C11 H8 3.500(9) 1_555 2_444 ?
C11 H14A 3.416(13) 1_555 2_554 ?
C11 H14B 3.394(11) 1_555 2_544 ?
C11 H10A 3.3932(5) 1_555 1_545 ?
C12 H12A 3.512(12) 1_555 2_555 ?
C12 H12B 3.543(9) 1_555 2_545 ?
C12 H10C 3.1340(4) 1_555 2_545 ?
C13 H8 3.115(10) 1_555 2_444 ?
C13 H14A 3.597(13) 1_555 2_554 ?
C13 H15A 3.5706(5) 1_555 2_453 ?
C13 H15C 3.4391(5) 1_555 2_453 ?
C13 H10A 2.9338(5) 1_555 2_444 ?
C14 H11 3.200(11) 1_555 2_554 ?
C15 H8 3.439(11) 1_555 1_545 ?
C15 H13 3.247(11) 1_555 2_443 ?
C15 H15A 3.5957(9) 1_555 2_443 ?
C15 H10C 3.5587(8) 1_555 2_444 ?
H11 H8 3.270(14) 1_555 1_545 ?
H11 H14A 3.48(2) 1_555 2_544 ?
H11 H14B 2.652(15) 1_555 2_544 ?
H11 H10A 2.982(9) 1_555 1_545 ?
H11 H10B 3.276(10) 1_555 1_545 ?
H12A H12B 2.925(15) 1_555 2_545 ?
H12A H10B 3.334(11) 1_555 1_545 ?
H12A H10C 2.991(10) 1_555 2_545 ?
H8 H13 3.526(14) 1_555 2_454 ?
H8 H15B 2.547(10) 1_555 1_565 ?
H13 H15A 3.076(11) 1_555 2_453 ?
H13 H15B 3.352(11) 1_555 1_565 ?
H13 H15C 2.632(12) 1_555 2_453 ?
H13 H10A 2.661(10) 1_555 2_444 ?
H13 H10C 3.431(11) 1_555 2_444 ?
H14A H10B 3.262(12) 1_555 2_544 ?
H12B H10A 3.454(10) 1_555 2_545 ?
H12B H10B 2.991(10) 1_555 2_545 ?
H12B H10C 2.513(10) 1_555 2_545 ?
H14B H15B 3.583(12) 1_555 2_554 ?
H14B H15C 3.000(13) 1_555 2_554 ?
H15A H15B 3.3105 1_555 2_453 ?
H15A H15C 3.1695 1_555 2_453 ?
H15A H10A 3.3702 1_555 2_444 ?
H15A H10C 3.0489 1_555 2_444 ?
H15B H10C 3.3575 1_555 2_444 ?

loop_
_geom_torsion_atom_site_label_1
_geom_torsion_atom_site_label_2
_geom_torsion_atom_site_label_3
_geom_torsion_atom_site_label_4
_geom_torsion
_geom_torsion_site_symmetry_1
_geom_torsion_site_symmetry_2
_geom_torsion_site_symmetry_3
_geom_torsion_site_symmetry_4
_geom_torsion_publ_flag
C4 N3 C6 O2 0.78(4) . . . . ?
C6 N3 C4 C5 -98.60(5) . . . . ?
C6 N3 C4 C11 77.97(4) . . . . ?
C4 N3 C6 C14 179.60(5) . . . . ?
C4 N3 C7 S1 -4.93(3) . . . . ?
C7 N3 C4 C5 83.11(5) . . . . ?
C7 N3 C4 C11 -100.32(5) . . . . ?
C4 N3 C7 C12 175.91(5) . . . . ?
C6 N3 C7 S1 176.66(5) . . . . ?
C7 N3 C6 O2 179.26(6) . . . . ?
C6 N3 C7 C12 -2.50(4) . . . . ?
C7 N3 C6 C14 -1.91(4) . . . . ?
C5 C4 N3 C6 -98.60(5) . . . . ?
C5 C4 N3 C7 83.11(5) . . . . ?
N3 C4 C5 C8 176.88(6) . . . . ?
N3 C4 C5 C10 -2.59(4) . . . . ?
C11 C4 N3 C6 77.97(4) . . . . ?
C11 C4 N3 C7 -100.32(5) . . . . ?
N3 C4 C11 C9 -176.37(6) . . . . ?
C11 C4 C5 C8 0.49(4) . . . . ?
C5 C4 C11 C9 0.09(4) . . . . ?
C11 C4 C5 C10 -178.99(7) . . . . ?
C8 C5 C4 N3 176.88(6) . . . . ?
C8 C5 C4 C11 0.49(4) . . . . ?
C4 C5 C8 C13 -1.52(5) . . . . ?
C10 C5 C4 N3 -2.59(4) . . . . ?
C10 C5 C4 C11 -178.99(7) . . . . ?
C10 C5 C8 C13 177.96(8) . . . . ?
O2 C6 N3 C4 0.78(4) . . . . ?
O2 C6 N3 C7 179.26(6) . . . . ?
O2 C6 C14 C12 -175.86(8) . . . . ?
C14 C6 N3 C4 179.60(5) . . . . ?
C14 C6 N3 C7 -1.91(4) . . . . ?
N3 C6 C14 C12 5.40(4) . . . . ?
S1 C7 N3 C4 -4.93(3) . . . . ?
S1 C7 N3 C6 176.66(5) . . . . ?
S1 C7 C12 C14 -173.34(6) . . . . ?
C12 C7 N3 C4 175.91(5) . . . . ?
C12 C7 N3 C6 -2.50(4) . . . . ?
N3 C7 C12 C14 5.82(4) . . . . ?
C13 C8 C5 C4 -1.52(5) . . . . ?
C5 C8 C13 C9 2.01(5) . . . . ?
C13 C8 C5 C10 177.96(8) . . . . ?
C13 C9 C11 C4 0.31(4) . . . . ?
C11 C9 C13 C8 -1.35(5) . . . . ?
C15 C9 C11 C4 -179.93(7) . . . . ?
C15 C9 C13 C8 178.90(9) . . . . ?
C9 C11 C4 N3 -176.37(6) . . . . ?
C9 C11 C4 C5 0.10(4) . . . . ?
C4 C11 C9 C13 0.31(4) . . . . ?
C4 C11 C9 C15 -179.93(7) . . . . ?
C14 C12 C7 S1 -173.34(6) . . . . ?
C14 C12 C7 N3 5.82(4) . . . . ?
C7 C12 C14 C6 -6.72(4) . . . . ?
C9 C13 C8 C5 2.01(5) . . . . ?
C8 C13 C9 C11 -1.35(5) . . . . ?
C8 C13 C9 C15 178.90(9) . . . . ?
C12 C14 C6 O2 -175.86(8) . . . . ?
C12 C14 C6 N3 5.40(4) . . . . ?
C6 C14 C12 C7 -6.72(4) . . . . ?
N3 C4 C11 H11 6.5(8) . . . . ?
C5 C4 C11 H11 -177.1(8) . . . . ?
C4 C5 C8 H8 -178.1(6) . . . . ?
C4 C5 C10 H10A 180.(5) . . . . ?
C4 C5 C10 H10B 60.(5) . . . . ?
C4 C5 C10 H10C -60.(5) . . . . ?
C10 C5 C8 H8 1.4(6) . . . . ?
C8 C5 C10 H10A 1.(5) . . . . ?
C8 C5 C10 H10B -120.(5) . . . . ?
C8 C5 C10 H10C 120.(5) . . . . ?
O2 C6 C14 H14A -64.7(7) . . . . ?
N3 C6 C14 H14A 116.5(6) . . . . ?
S1 C7 C12 H12A 69.1(8) . . . . ?
S1 C7 C12 H12B -52.3(7) . . . . ?
N3 C7 C12 H12A -111.8(8) . . . . ?
N3 C7 C12 H12B 126.9(7) . . . . ?
C5 C8 C13 H13 -173.8(8) . . . . ?
H8 C8 C5 C4 -178.1(6) . . . . ?
H8 C8 C5 C10 1.4(6) . . . . ?
H8 C8 C13 C9 178.1(7) . . . . ?
H8 C8 C13 H13 2.2(11) . . . . ?
C13 C9 C11 H11 177.8(7) . . . . ?
C11 C9 C13 H13 174.5(8) . . . . ?
C15 C9 C11 H11 -2.4(7) . . . . ?
C11 C9 C15 H15A -180.(3) . . . . ?
C11 C9 C15 H15B 60.(5) . . . . ?
C11 C9 C15 H15C -60.(5) . . . . ?
C15 C9 C13 H13 -5.3(8) . . . . ?
C13 C9 C15 H15A 0.(3) . . . . ?
C13 C9 C15 H15B -120.(5) . . . . ?
C13 C9 C15 H15C 120.(5) . . . . ?
H10A C10 C5 C4 180.(5) . . . . ?
H10A C10 C5 C8 1.(5) . . . . ?
H10B C10 C5 C4 60.(5) . . . . ?
H10B C10 C5 C8 -120.(5) . . . . ?
H10C C10 C5 C4 -60.(5) . . . . ?
H10C C10 C5 C8 120.(5) . . . . ?
H11 C11 C4 N3 6.5(8) . . . . ?
H11 C11 C4 C5 -177.1(8) . . . . ?
H11 C11 C9 C13 177.8(7) . . . . ?
H11 C11 C9 C15 -2.4(7) . . . . ?
C7 C12 C14 H14A -115.1(7) . . . . ?
H12A C12 C7 S1 69.1(8) . . . . ?
H12A C12 C7 N3 -111.8(8) . . . . ?
H12B C12 C7 S1 -52.3(7) . . . . ?
H12B C12 C7 N3 126.9(7) . . . . ?
H12A C12 C14 C6 113.9(8) . . . . ?
H12A C12 C14 H14A 5.5(10) . . . . ?
H12B C12 C14 C6 -128.0(7) . . . . ?
H12B C12 C14 H14A 123.6(9) . . . . ?
C9 C13 C8 H8 178.1(7) . . . . ?
H13 C13 C8 C5 -173.8(8) . . . . ?
H13 C13 C8 H8 2.2(11) . . . . ?
H13 C13 C9 C11 174.5(8) . . . . ?
H13 C13 C9 C15 -5.3(8) . . . . ?
C6 C14 C12 H12A 113.9(8) . . . . ?
C6 C14 C12 H12B -128.0(7) . . . . ?
H14A C14 C6 O2 -64.7(7) . . . . ?
H14A C14 C6 N3 116.5(6) . . . . ?
H14A C14 C12 C7 -115.1(7) . . . . ?
H14A C14 C12 H12A 5.5(10) . . . . ?
H14A C14 C12 H12B 123.6(9) . . . . ?
H15A C15 C9 C11 -180.(3) . . . . ?
H15A C15 C9 C13 0.(3) . . . . ?
H15B C15 C9 C11 60.(5) . . . . ?
H15B C15 C9 C13 -120.(5) . . . . ?
H15C C15 C9 C11 -60.(5) . . . . ?
H15C C15 C9 C13 120.(5) . . . . ?

loop_
_cod_related_entry_id
_cod_related_entry_database
_cod_related_entry_code
1 ChemSpider 4418102
